data_1010624
loop_
_publ_author_name
'Kirkpatrick, L M'
'Dickinson, R G'

_publ_section_title 'The crystal structure of sodium periodate'
_journal_coden_ASTM JACSAT
_journal_name_full 'Journal of the American Chemical Society'
_journal_page_first 2327
_journal_page_last 2334
_journal_paper_doi 10.1021/ja01420a011
_journal_volume 48
_journal_year 1927
_chemical_formula_structural 'Na I O4'
_chemical_formula_sum 'I Na O4'
_chemical_name_systematic 'Sodium iodate(VII)'
_symmetry_cell_setting tetragonal
_symmetry_Int_Tables_number 88
_symmetry_space_group_name_H-M 'I 41/a :1'
_symmetry_space_group_name_Hall 'I 4bw -1bw'
_cell_angle_alpha 90
_cell_angle_beta 90
_cell_angle_gamma 90
_cell_formula_units_Z 4
_cell_length_a 5.322
_cell_length_b 5.322
_cell_length_c 11.93
_cell_volume 337.9
_exptl_crystal_density_meas 4.12
_cod_depositor_comments
;

2023-04-18
Space group name changed to comply with IUCR recomendations
                 miguel
;
_cod_original_sg_symbol_H-M 'I 41/a Z1'
_cod_database_code 1010624

loop_
_symmetry_equiv_pos_as_xyz
x,y,z
-x,1/2-y,z
x,1/2+y,-z
-x,-y,-z
1/4-y,1/4+x,3/4-z
3/4+y,1/4-x,3/4-z
1/4-y,3/4+x,1/4+z
3/4+y,3/4-x,1/4+z
1/2+x,1/2+y,1/2+z
1/2-x,-y,1/2+z
1/2+x,y,1/2-z
1/2-x,1/2-y,1/2-z
3/4-y,3/4+x,1/4-z
1/4+y,3/4-x,1/4-z
3/4-y,1/4+x,3/4+z
1/4+y,1/4-x,3/4+z

loop_
_atom_site_label
_atom_site_type_symbol
_atom_site_symmetry_multiplicity
_atom_site_Wyckoff_symbol
_atom_site_fract_x
_atom_site_fract_y
_atom_site_fract_z
_atom_site_occupancy
_atom_site_attached_hydrogens
_atom_site_calc_flag
Na1 Na1+ 4 a 0. 0.75 0.125 1. 0 d
I1 I7+ 4 b 0. 0.75 0.625 1. 0 d
O1 O2- 16 f -1. -1. -1. 1. 0 dum

loop_
_atom_type_symbol
_atom_type_oxidation_number
Na1+ 1.000
I7+ 7.000
O2- -2.000
